data_7059208
loop_
_publ_author_name
'Shu, Xi'
'Fan, Yu'
'Li, Shoujian'
'Jin, Yongdong'
'Xia, Chuanqin'
'Huang, Chao'

_publ_section_title
;
 Anion binding and fluoride ion induced conformational changes in bisurea
 receptors
;
_journal_issue 5
_journal_name_full 'New Journal of Chemistry'
_journal_page_first 2033
_journal_page_last 2045
_journal_paper_doi 10.1039/C9NJ05785D
_journal_volume 44
_journal_year 2020
_chemical_formula_moiety '2(C13 H17 N5 O4)'
_chemical_formula_sum 'C26 H34 N10 O8'
_chemical_formula_weight 614.63
_space_group_crystal_system triclinic
_space_group_IT_number 2
_space_group_name_Hall '-P 1'
_space_group_name_H-M_alt 'P -1'
_atom_sites_solution_hydrogens geom
_atom_sites_solution_primary direct
_audit_creation_date 2017-01-13
_audit_creation_method
;
Olex2 1.2
(compiled 2016.02.19 svn.r3266 for OlexSys, GUI svn.r5155)
;
_audit_update_record
;
2017-03-05 deposited with the CCDC.	2020-01-13 downloaded from the CCDC.
;
_cell_angle_alpha 92.323(4)
_cell_angle_beta 106.840(4)
_cell_angle_gamma 110.178(5)
_cell_formula_units_Z 2
_cell_length_a 9.0672(4)
_cell_length_b 13.1124(7)
_cell_length_c 14.5279(7)
_cell_measurement_reflns_used 5122
_cell_measurement_temperature 293.52(10)
_cell_measurement_theta_max 72.5420
_cell_measurement_theta_min 4.4790
_cell_volume 1532.65(15)
_computing_cell_refinement
;
CrysAlisPro, Agilent Technologies,
Version 1.171.37.35 (release 13-08-2014 CrysAlis171 .NET)
(compiled Aug 13 2014,18:06:01)
;
_computing_data_collection
;
CrysAlisPro, Agilent Technologies,
Version 1.171.37.35 (release 13-08-2014 CrysAlis171 .NET)
(compiled Aug 13 2014,18:06:01)
;
_computing_data_reduction
;
CrysAlisPro, Agilent Technologies,
Version 1.171.37.35 (release 13-08-2014 CrysAlis171 .NET)
(compiled Aug 13 2014,18:06:01)
;
_computing_molecular_graphics 'Olex2 (Dolomanov et al., 2009)'
_computing_publication_material 'Olex2 (Dolomanov et al., 2009)'
_computing_structure_refinement 'ShelXL (Sheldrick, 2015)'
_computing_structure_solution 'ShelXT (Sheldrick, 2015)'
_diffrn_ambient_environment air
_diffrn_ambient_temperature 293.52(10)
_diffrn_detector 'CCD plate'
_diffrn_detector_area_resol_mean 15.9595
_diffrn_detector_type EosS2
_diffrn_measured_fraction_theta_full 0.989
_diffrn_measured_fraction_theta_max 0.963
_diffrn_measurement_details
;
#__ type_ start__ end____ width___ exp.time_
  1 omega    1.00   75.00   1.0000    1.0000
omega____ theta____ kappa____ phi______ frames
    -       36.1671  -99.0000 -120.0000 74

#__ type_ start__ end____ width___ exp.time_
  2 omega   19.00  103.00   1.0000    1.0000
omega____ theta____ kappa____ phi______ frames
    -       36.1671   57.0000  120.0000 84

#__ type_ start__ end____ width___ exp.time_
  3 omega  -31.00   53.00   1.0000    1.0000
omega____ theta____ kappa____ phi______ frames
    -       36.1671  -57.0000  -60.0000 84

#__ type_ start__ end____ width___ exp.time_
  4 omega   23.00   90.00   1.0000    1.0000
omega____ theta____ kappa____ phi______ frames
    -       36.1671 -125.0000  120.0000 67

#__ type_ start__ end____ width___ exp.time_
  5 omega    9.00  104.00   1.0000    1.0000
omega____ theta____ kappa____ phi______ frames
    -       36.1671   77.0000    0.0000 95

#__ type_ start__ end____ width___ exp.time_
  6 omega  -33.00   55.00   1.0000    1.0000
omega____ theta____ kappa____ phi______ frames
    -       36.1671  -38.0000  120.0000 88

#__ type_ start__ end____ width___ exp.time_
  7 omega  -33.00   55.00   1.0000    1.0000
omega____ theta____ kappa____ phi______ frames
    -       36.1671  -38.0000 -150.0000 88

#__ type_ start__ end____ width___ exp.time_
  8 omega    1.00   75.00   1.0000    1.0000
omega____ theta____ kappa____ phi______ frames
    -       36.1671  -99.0000 -180.0000 74

#__ type_ start__ end____ width___ exp.time_
  9 omega  -31.00   63.00   1.0000    1.0000
omega____ theta____ kappa____ phi______ frames
    -       36.1671  -77.0000   60.0000 94

#__ type_ start__ end____ width___ exp.time_
 10 omega   39.00  109.00   1.0000    3.8300
omega____ theta____ kappa____ phi______ frames
    -      108.0000  -94.0000   60.0000 70

#__ type_ start__ end____ width___ exp.time_
 11 omega   38.00   91.00   1.0000    3.8300
omega____ theta____ kappa____ phi______ frames
    -      108.0000  -30.0000   90.0000 53

#__ type_ start__ end____ width___ exp.time_
 12 omega   38.00   91.00   1.0000    3.8300
omega____ theta____ kappa____ phi______ frames
    -      108.0000  -30.0000  150.0000 53

#__ type_ start__ end____ width___ exp.time_
 13 omega   38.00  116.00   1.0000    3.8300
omega____ theta____ kappa____ phi______ frames
    -      108.0000 -111.0000  -30.0000 78

#__ type_ start__ end____ width___ exp.time_
 14 omega   40.00   98.00   1.0000    3.8300
omega____ theta____ kappa____ phi______ frames
    -      108.0000  -45.0000  -60.0000 58

#__ type_ start__ end____ width___ exp.time_
 15 omega   38.00   91.00   1.0000    3.8300
omega____ theta____ kappa____ phi______ frames
    -      108.0000  -30.0000 -120.0000 53

#__ type_ start__ end____ width___ exp.time_
 16 omega   37.00  146.00   1.0000    3.8300
omega____ theta____ kappa____ phi______ frames
    -      108.0000  -15.0000  -90.0000 109

#__ type_ start__ end____ width___ exp.time_
 17 omega   38.00   91.00   1.0000    3.8300
omega____ theta____ kappa____ phi______ frames
    -      108.0000  -30.0000  120.0000 53

#__ type_ start__ end____ width___ exp.time_
 18 omega   41.00  126.00   1.0000    3.8300
omega____ theta____ kappa____ phi______ frames
    -      108.0000  -61.0000 -180.0000 85

#__ type_ start__ end____ width___ exp.time_
 19 omega   41.00  126.00   1.0000    3.8300
omega____ theta____ kappa____ phi______ frames
    -      108.0000  -61.0000  -30.0000 85

#__ type_ start__ end____ width___ exp.time_
 20 omega   38.00   91.00   1.0000    3.8300
omega____ theta____ kappa____ phi______ frames
    -      108.0000  -30.0000   30.0000 53

#__ type_ start__ end____ width___ exp.time_
 21 omega   39.00  109.00   1.0000    3.8300
omega____ theta____ kappa____ phi______ frames
    -      108.0000  -94.0000   90.0000 70

#__ type_ start__ end____ width___ exp.time_
 22 omega   38.00   91.00   1.0000    3.8300
omega____ theta____ kappa____ phi______ frames
    -      108.0000  -30.0000    0.0000 53

#__ type_ start__ end____ width___ exp.time_
 23 omega   41.00  126.00   1.0000    3.8300
omega____ theta____ kappa____ phi______ frames
    -      108.0000  -61.0000   30.0000 85

#__ type_ start__ end____ width___ exp.time_
 24 omega   70.00  178.00   1.0000    3.8300
omega____ theta____ kappa____ phi______ frames
    -      108.0000   15.0000  -60.0000 108

#__ type_ start__ end____ width___ exp.time_
 25 omega   39.00   64.00   1.0000    3.8300
omega____ theta____ kappa____ phi______ frames
    -      108.0000  -94.0000 -180.0000 25
;
_diffrn_measurement_device 'four-circle diffractometer'
_diffrn_measurement_device_type 'New Gemini, Dual, Cu at zero, EosS2'
_diffrn_measurement_method '\w scans'
_diffrn_orient_matrix_UB_11 -0.0814738000
_diffrn_orient_matrix_UB_12 -0.0985561000
_diffrn_orient_matrix_UB_13 -0.0831695000
_diffrn_orient_matrix_UB_21 0.0477395000
_diffrn_orient_matrix_UB_22 -0.0747625000
_diffrn_orient_matrix_UB_23 0.0726205000
_diffrn_orient_matrix_UB_31 -0.1663961000
_diffrn_orient_matrix_UB_32 -0.0275310000
_diffrn_orient_matrix_UB_33 0.0197920000
_diffrn_radiation_monochromator graphite
_diffrn_radiation_probe x-ray
_diffrn_radiation_type CuK\a
_diffrn_radiation_wavelength 1.54184
_diffrn_reflns_av_R_equivalents 0.0446
_diffrn_reflns_av_unetI/netI 0.0446
_diffrn_reflns_Laue_measured_fraction_full 0.989
_diffrn_reflns_Laue_measured_fraction_max 0.963
_diffrn_reflns_limit_h_max 7
_diffrn_reflns_limit_h_min -10
_diffrn_reflns_limit_k_max 15
_diffrn_reflns_limit_k_min -16
_diffrn_reflns_limit_l_max 17
_diffrn_reflns_limit_l_min -15
_diffrn_reflns_number 13339
_diffrn_reflns_point_group_measured_fraction_full 0.989
_diffrn_reflns_point_group_measured_fraction_max 0.963
_diffrn_reflns_theta_full 67.684
_diffrn_reflns_theta_max 72.425
_diffrn_reflns_theta_min 5.339
_diffrn_source 'Enhance (Cu) X-ray Source'
_exptl_absorpt_coefficient_mu 0.851
_exptl_absorpt_correction_T_max 1.00000
_exptl_absorpt_correction_T_min 0.47564
_exptl_absorpt_correction_type multi-scan
_exptl_absorpt_process_details
;
CrysAlisPro, Agilent Technologies,
Version 1.171.37.35 (release 13-08-2014 CrysAlis171 .NET)
(compiled Aug 13 2014,18:06:01)
Empirical absorption correction using spherical harmonics,
 implemented in SCALE3 ABSPACK scaling algorithm.
;
_exptl_crystal_colour 'clear light colourless'
_exptl_crystal_colour_lustre clear
_exptl_crystal_colour_modifier light
_exptl_crystal_colour_primary colourless
_exptl_crystal_density_diffrn 1.332
_exptl_crystal_description plate
_exptl_crystal_F_000 648
_exptl_crystal_size_max 0.75
_exptl_crystal_size_mid 0.65
_exptl_crystal_size_min 0.35
_refine_diff_density_max 0.540
_refine_diff_density_min -0.672
_refine_diff_density_rms 0.173
_refine_ls_extinction_method none
_refine_ls_goodness_of_fit_ref 1.050
_refine_ls_hydrogen_treatment constr
_refine_ls_matrix_type full
_refine_ls_number_parameters 401
_refine_ls_number_reflns 5849
_refine_ls_number_restraints 0
_refine_ls_restrained_S_all 1.050
_refine_ls_R_factor_all 0.0920
_refine_ls_R_factor_gt 0.0835
_refine_ls_shift/su_max 0.000
_refine_ls_shift/su_mean 0.000
_refine_ls_structure_factor_coef Fsqd
_refine_ls_weighting_details 'w=1/[\s^2^(Fo^2^)+(0.1460P)^2^+0.1360P] where P=(Fo^2^+2Fc^2^)/3'
_refine_ls_weighting_scheme calc
_refine_ls_wR_factor_gt 0.2038
_refine_ls_wR_factor_ref 0.2226
_reflns_Friedel_coverage 0.000
_reflns_number_gt 4798
_reflns_number_total 5849
_reflns_threshold_expression 'I > 2\s(I)'
_cod_data_source_file c9nj05785d2.cif
_cod_data_source_block hc-sx-l1
_cod_depositor_comments
;Adding full bibliography for 7059208--7059212.cif.

 Adding full bibliography for 7059208--7059212.cif.
;
_cod_original_cell_volume 1532.64(14)
_cod_database_code 7059208
_shelx_space_group_comment
;
The symmetry employed for this shelxl refinement is uniquely defined
by the following loop, which should always be used as a source of
symmetry information in preference to the above space-group names.
They are only intended as comments.
;
_reflns_odcompleteness_completeness 98.87
_reflns_odcompleteness_iscentric 1
_reflns_odcompleteness_theta 66.97
_olex2_refinement_description
;
1. Fixed Uiso
 At 1.2 times of:
  All C(H) groups, All C(H,H) groups, All N(H) groups
 At 1.5 times of:
  All C(H,H,H) groups
2.a Secondary CH2 refined with riding coordinates:
 C00W(H00B,H00J), C012(H01A,H01B), C014(H01C,H01D), C017(H01N,H01O)
2.b Aromatic/amide H refined with riding coordinates:
 N00A(H00A), N00C(H00C), N00D(H00D), N00E(H00E), N00F(H00F), N00G(H00G),
 N00H(H00H), N00I(H00I), C00O(H00O), C00V(H00V), C00X(H00X), C00Y(H00Y),
 C010(H010), C013(H013)
2.c Idealised Me refined as rotating group:
 C011(H01K,H01L,H01M), C015(H01E,H01F,H01G), C016(H01H,H01I,H01J), C018(H01P,
 H01Q,H01R)
;
_shelx_shelxl_version_number 2014/7
_olex2_date_sample_data_collection 2017-01-13
_olex2_submission_special_instructions 'No special instructions were received'

loop_
_space_group_symop_operation_xyz
'x, y, z'
'-x, -y, -z'

loop_
_atom_site_label
_atom_site_type_symbol
_atom_site_fract_x
_atom_site_fract_y
_atom_site_fract_z
_atom_site_U_iso_or_equiv
_atom_site_adp_type
_atom_site_occupancy
_atom_site_site_symmetry_order
_atom_site_calc_flag
_atom_site_refinement_flags_posn
O001 O 0.4026(2) 0.73730(12) 0.48788(11) 0.0588(4) Uani 1 1 d .
O002 O 0.5367(2) 0.81826(14) 0.72270(12) 0.0651(5) Uani 1 1 d .
O003 O 0.5709(2) 0.67334(13) 0.33831(14) 0.0681(5) Uani 1 1 d .
O004 O 0.7915(2) 1.01756(13) 0.49006(12) 0.0686(5) Uani 1 1 d .
O005 O 1.1344(2) 0.95688(16) 0.97140(13) 0.0700(5) Uani 1 1 d .
O006 O 0.1317(2) 0.54616(16) 0.72023(14) 0.0717(5) Uani 1 1 d .
N007 N 0.2365(2) 0.48495(13) 0.51397(13) 0.0480(4) Uani 1 1 d .
N008 N 0.9099(2) 0.95134(13) 0.72668(12) 0.0467(4) Uani 1 1 d .
O009 O 0.2632(3) 0.34946(14) 0.30903(17) 0.0843(7) Uani 1 1 d .
N00A N 0.4802(3) 0.87673(15) 0.40377(14) 0.0575(5) Uani 1 1 d .
H00A H 0.5530 0.9404 0.4059 0.069 Uiso 1 1 calc R
O00B O 0.6917(3) 0.69375(17) 0.91150(14) 0.0827(6) Uani 1 1 d .
N00C N 0.3306(2) 0.65140(15) 0.65997(13) 0.0531(4) Uani 1 1 d .
H00C H 0.3664 0.6514 0.6113 0.064 Uiso 1 1 calc R
N00D N 0.6524(2) 0.87632(14) 0.55705(13) 0.0556(5) Uani 1 1 d .
H00D H 0.6618 0.8470 0.6093 0.067 Uiso 1 1 calc R
N00E N 0.3840(2) 0.53044(14) 0.37571(14) 0.0539(4) Uani 1 1 d .
H00E H 0.3886 0.5756 0.4220 0.065 Uiso 1 1 calc R
N00F N 0.4703(3) 0.50882(15) 0.24221(15) 0.0596(5) Uani 1 1 d .
H00F H 0.4107 0.4400 0.2346 0.072 Uiso 1 1 calc R
N00G N 0.8742(2) 0.84191(15) 0.87735(13) 0.0562(5) Uani 1 1 d .
H00G H 0.8001 0.8331 0.8218 0.067 Uiso 1 1 calc R
N00H N 0.9454(3) 0.77855(19) 1.02476(16) 0.0656(5) Uani 1 1 d .
H00H H 1.0372 0.8346 1.0401 0.079 Uiso 1 1 calc R
N00I N 0.3426(3) 0.7552(2) 0.79710(18) 0.0792(7) Uani 1 1 d .
H00I H 0.2532 0.7023 0.7958 0.095 Uiso 1 1 calc R
C00J C 0.9281(3) 1.00440(16) 0.65172(15) 0.0483(4) Uani 1 1 d .
C00K C 0.5026(3) 0.82458(16) 0.48036(15) 0.0501(5) Uani 1 1 d .
C00L C 1.0366(3) 0.98768(16) 0.80999(15) 0.0484(4) Uani 1 1 d .
C00M C 0.1523(2) 0.46692(17) 0.57746(16) 0.0495(5) Uani 1 1 d .
C00N C 0.4821(3) 0.57623(17) 0.31688(17) 0.0522(5) Uani 1 1 d .
C00O C 1.0706(3) 1.09252(17) 0.65655(17) 0.0560(5) Uani 1 1 d .
H00O H 1.0787 1.1264 0.6022 0.067 Uiso 1 1 calc R
C00P C 0.2036(3) 0.55805(18) 0.65948(16) 0.0526(5) Uani 1 1 d .
C00Q C 0.4113(3) 0.74760(19) 0.72859(16) 0.0562(5) Uani 1 1 d .
C00R C 0.7837(3) 0.96663(16) 0.55873(15) 0.0520(5) Uani 1 1 d .
C00S C 0.1922(3) 0.40366(16) 0.44170(16) 0.0507(5) Uani 1 1 d .
C00T C 0.2837(3) 0.42454(17) 0.36832(18) 0.0559(5) Uani 1 1 d .
C00U C 1.0201(3) 0.92770(17) 0.89445(16) 0.0513(5) Uani 1 1 d .
C00V C 1.2003(3) 1.12920(19) 0.7433(2) 0.0622(6) Uani 1 1 d .
H00V H 1.2971 1.1885 0.7487 0.075 Uiso 1 1 calc R
C00W C 0.5562(3) 0.5491(2) 0.17323(18) 0.0594(5) Uani 1 1 d .
H00B H 0.5736 0.4891 0.1425 0.071 Uiso 1 1 calc R
H00J H 0.6643 0.6051 0.2079 0.071 Uiso 1 1 calc R
C00X C -0.0231(3) 0.28661(19) 0.4945(2) 0.0635(6) Uani 1 1 d .
H00X H -0.1111 0.2207 0.4875 0.076 Uiso 1 1 calc R
C00Y C 0.0216(3) 0.36947(19) 0.56972(19) 0.0586(6) Uani 1 1 d .
H00Y H -0.0351 0.3603 0.6148 0.070 Uiso 1 1 calc R
C00Z C 0.8287(3) 0.76548(19) 0.93906(16) 0.0571(5) Uani 1 1 d .
C010 C 0.0643(3) 0.30239(18) 0.42934(19) 0.0598(6) Uani 1 1 d .
H010 H 0.0384 0.2470 0.3786 0.072 Uiso 1 1 calc R
C011 C 0.4615(4) 0.5967(3) 0.0960(2) 0.0762(7) Uani 1 1 d .
H01K H 0.5244 0.6243 0.0533 0.114 Uiso 1 1 calc GR
H01L H 0.4430 0.6557 0.1260 0.114 Uiso 1 1 calc GR
H01M H 0.3567 0.5406 0.0592 0.114 Uiso 1 1 calc GR
C012 C 0.3375(3) 0.8297(2) 0.31743(18) 0.0628(6) Uani 1 1 d .
H01A H 0.2387 0.8289 0.3312 0.075 Uiso 1 1 calc R
H01B H 0.3224 0.7544 0.2968 0.075 Uiso 1 1 calc R
C013 C 1.1835(3) 1.07599(18) 0.82169(19) 0.0593(5) Uani 1 1 d .
H013 H 1.2686 1.0987 0.8812 0.071 Uiso 1 1 calc R
C014 C 0.9217(4) 0.7010(3) 1.0925(2) 0.0752(7) Uani 1 1 d .
H01C H 0.8036 0.6613 1.0787 0.090 Uiso 1 1 calc R
H01D H 0.9662 0.7414 1.1581 0.090 Uiso 1 1 calc R
C015 C 0.3624(4) 0.8966(3) 0.2376(2) 0.0778(8) Uani 1 1 d .
H01E H 0.2647 0.8676 0.1813 0.117 Uiso 1 1 calc GR
H01F H 0.4559 0.8931 0.2212 0.117 Uiso 1 1 calc GR
H01G H 0.3824 0.9717 0.2594 0.117 Uiso 1 1 calc GR
C016 C 1.0021(6) 0.6206(3) 1.0879(3) 0.1007(11) Uani 1 1 d .
H01H H 0.9627 0.5826 1.0225 0.151 Uiso 1 1 calc GR
H01I H 0.9753 0.5685 1.1308 0.151 Uiso 1 1 calc GR
H01J H 1.1203 0.6586 1.1076 0.151 Uiso 1 1 calc GR
C017 C 0.4139(5) 0.8499(3) 0.8742(3) 0.0938(11) Uani 1 1 d .
H01N H 0.5332 0.8820 0.8878 0.113 Uiso 1 1 calc R
H01O H 0.3687 0.9051 0.8523 0.113 Uiso 1 1 calc R
C018 C 0.3790(6) 0.8193(4) 0.9629(3) 0.1072(13) Uani 1 1 d .
H01P H 0.2611 0.7857 0.9492 0.161 Uiso 1 1 calc GR
H01Q H 0.4232 0.8837 1.0110 0.161 Uiso 1 1 calc GR
H01R H 0.4296 0.7681 0.9869 0.161 Uiso 1 1 calc GR

loop_
_atom_site_aniso_label
_atom_site_aniso_U_11
_atom_site_aniso_U_22
_atom_site_aniso_U_33
_atom_site_aniso_U_23
_atom_site_aniso_U_13
_atom_site_aniso_U_12
O001 0.0624(9) 0.0447(8) 0.0540(8) 0.0151(6) 0.0220(7) -0.0015(6)
O002 0.0681(10) 0.0570(9) 0.0620(9) 0.0119(7) 0.0320(8) 0.0043(7)
O003 0.0739(11) 0.0411(8) 0.0868(12) 0.0163(7) 0.0447(9) 0.0023(7)
O004 0.0747(11) 0.0498(9) 0.0611(9) 0.0273(7) 0.0211(8) -0.0022(7)
O005 0.0541(9) 0.0690(11) 0.0642(10) 0.0221(8) 0.0053(7) 0.0062(8)
O006 0.0726(11) 0.0727(11) 0.0759(11) 0.0285(9) 0.0467(9) 0.0139(9)
N007 0.0447(8) 0.0372(8) 0.0621(10) 0.0244(7) 0.0218(7) 0.0097(6)
N008 0.0482(9) 0.0360(8) 0.0527(9) 0.0136(6) 0.0204(7) 0.0076(6)
O009 0.1115(17) 0.0391(9) 0.1037(15) 0.0080(9) 0.0660(13) 0.0041(9)
N00A 0.0644(11) 0.0393(9) 0.0541(9) 0.0175(7) 0.0148(8) 0.0042(7)
O00B 0.0746(12) 0.0752(12) 0.0675(10) 0.0283(9) 0.0204(9) -0.0085(9)
N00C 0.0538(10) 0.0522(10) 0.0555(9) 0.0205(7) 0.0277(8) 0.0129(8)
N00D 0.0630(11) 0.0420(9) 0.0491(9) 0.0179(7) 0.0197(8) 0.0020(8)
N00E 0.0581(10) 0.0375(8) 0.0659(10) 0.0163(7) 0.0314(9) 0.0076(7)
N00F 0.0681(12) 0.0427(9) 0.0696(11) 0.0183(8) 0.0355(10) 0.0104(8)
N00G 0.0544(10) 0.0503(10) 0.0491(9) 0.0167(7) 0.0135(7) 0.0034(8)
N00H 0.0595(11) 0.0709(13) 0.0624(11) 0.0309(10) 0.0202(9) 0.0170(9)
N00I 0.0883(17) 0.0730(14) 0.0766(14) 0.0092(11) 0.0517(13) 0.0103(12)
C00J 0.0527(11) 0.0362(9) 0.0572(11) 0.0160(8) 0.0256(9) 0.0107(8)
C00K 0.0597(12) 0.0377(9) 0.0486(10) 0.0138(7) 0.0223(9) 0.0085(8)
C00L 0.0458(10) 0.0390(9) 0.0586(11) 0.0145(8) 0.0192(8) 0.0111(8)
C00M 0.0448(10) 0.0444(10) 0.0631(11) 0.0307(9) 0.0225(8) 0.0147(8)
C00N 0.0522(11) 0.0411(10) 0.0663(12) 0.0219(9) 0.0285(9) 0.0118(8)
C00O 0.0589(12) 0.0430(10) 0.0682(13) 0.0236(9) 0.0302(10) 0.0120(9)
C00P 0.0506(11) 0.0527(11) 0.0591(11) 0.0283(9) 0.0241(9) 0.0172(9)
C00Q 0.0627(13) 0.0545(12) 0.0544(11) 0.0203(9) 0.0277(10) 0.0170(10)
C00R 0.0623(12) 0.0370(9) 0.0534(11) 0.0164(8) 0.0253(9) 0.0083(8)
C00S 0.0478(10) 0.0351(9) 0.0681(12) 0.0232(8) 0.0225(9) 0.0095(8)
C00T 0.0601(13) 0.0365(10) 0.0706(13) 0.0162(9) 0.0297(10) 0.0094(9)
C00U 0.0497(11) 0.0463(10) 0.0548(11) 0.0143(8) 0.0168(9) 0.0137(8)
C00V 0.0458(11) 0.0451(11) 0.0869(16) 0.0221(10) 0.0255(11) 0.0020(9)
C00W 0.0605(13) 0.0552(12) 0.0673(13) 0.0218(10) 0.0312(11) 0.0170(10)
C00X 0.0499(11) 0.0443(11) 0.0902(16) 0.0333(11) 0.0265(11) 0.0047(9)
C00Y 0.0499(11) 0.0497(11) 0.0804(14) 0.0354(11) 0.0314(10) 0.0121(9)
C00Z 0.0611(13) 0.0514(12) 0.0533(11) 0.0164(9) 0.0231(9) 0.0098(10)
C010 0.0560(12) 0.0371(10) 0.0777(14) 0.0226(9) 0.0210(10) 0.0062(9)
C011 0.0707(16) 0.0853(18) 0.0721(15) 0.0330(14) 0.0277(13) 0.0225(14)
C012 0.0626(13) 0.0513(12) 0.0616(12) 0.0169(10) 0.0115(10) 0.0121(10)
C013 0.0478(11) 0.0458(11) 0.0727(14) 0.0167(10) 0.0147(10) 0.0067(9)
C014 0.0715(16) 0.0913(19) 0.0705(15) 0.0426(14) 0.0325(13) 0.0284(14)
C015 0.0741(17) 0.0778(17) 0.0669(15) 0.0300(13) 0.0113(12) 0.0183(14)
C016 0.115(3) 0.080(2) 0.117(3) 0.042(2) 0.041(2) 0.042(2)
C017 0.116(3) 0.081(2) 0.086(2) 0.0083(16) 0.055(2) 0.0193(18)
C018 0.145(4) 0.113(3) 0.075(2) 0.0214(19) 0.044(2) 0.055(3)

loop_
_atom_type_symbol
_atom_type_description
_atom_type_scat_dispersion_real
_atom_type_scat_dispersion_imag
_atom_type_scat_source
C C 0.0181 0.0091 'International Tables Vol C Tables 4.2.6.8 and 6.1.1.4'
H H 0.0000 0.0000 'International Tables Vol C Tables 4.2.6.8 and 6.1.1.4'
N N 0.0311 0.0180 'International Tables Vol C Tables 4.2.6.8 and 6.1.1.4'
O O 0.0492 0.0322 'International Tables Vol C Tables 4.2.6.8 and 6.1.1.4'

loop_
_geom_angle_atom_site_label_1
_geom_angle_atom_site_label_2
_geom_angle_atom_site_label_3
_geom_angle
C00S N007 C00M 117.36(17)
C00L N008 C00J 116.99(17)
C00K N00A H00A 119.0
C00K N00A C012 121.96(18)
C012 N00A H00A 119.0
C00P N00C H00C 115.4
C00P N00C C00Q 129.12(18)
C00Q N00C H00C 115.4
C00K N00D H00D 116.1
C00R N00D H00D 116.1
C00R N00D C00K 127.87(17)
C00N N00E H00E 115.9
C00T N00E H00E 115.9
C00T N00E C00N 128.1(2)
C00N N00F H00F 119.4
C00N N00F C00W 121.15(19)
C00W N00F H00F 119.4
C00U N00G H00G 115.9
C00U N00G C00Z 128.12(19)
C00Z N00G H00G 115.9
C00Z N00H H00H 119.0
C00Z N00H C014 121.9(2)
C014 N00H H00H 119.0
C00Q N00I H00I 118.8
C00Q N00I C017 122.3(2)
C017 N00I H00I 118.8
N008 C00J C00O 123.4(2)
N008 C00J C00R 117.33(17)
C00O C00J C00R 119.31(18)
O001 C00K N00A 124.7(2)
O001 C00K N00D 119.27(18)
N00A C00K N00D 116.08(17)
N008 C00L C00U 117.82(17)
N008 C00L C013 123.56(19)
C013 C00L C00U 118.6(2)
N007 C00M C00P 117.32(17)
N007 C00M C00Y 123.0(2)
C00Y C00M C00P 119.70(19)
O003 C00N N00E 118.2(2)
O003 C00N N00F 125.06(19)
N00F C00N N00E 116.75(18)
C00J C00O H00O 120.5
C00V C00O C00J 118.93(19)
C00V C00O H00O 120.5
O006 C00P N00C 124.1(2)
O006 C00P C00M 120.3(2)
N00C C00P C00M 115.56(18)
O002 C00Q N00C 119.5(2)
O002 C00Q N00I 124.4(2)
N00I C00Q N00C 116.1(2)
O004 C00R N00D 124.4(2)
O004 C00R C00J 119.32(18)
N00D C00R C00J 116.27(16)
N007 C00S C00T 117.62(17)
N007 C00S C010 123.5(2)
C010 C00S C00T 118.9(2)
O009 C00T N00E 125.4(2)
O009 C00T C00S 119.97(19)
N00E C00T C00S 114.63(19)
O005 C00U N00G 124.80(19)
O005 C00U C00L 119.93(19)
N00G C00U C00L 115.27(18)
C00O C00V H00V 120.7
C013 C00V C00O 118.56(19)
C013 C00V H00V 120.7
N00F C00W H00B 109.1
N00F C00W H00J 109.1
N00F C00W C011 112.4(2)
H00B C00W H00J 107.9
C011 C00W H00B 109.1
C011 C00W H00J 109.1
C00Y C00X H00X 120.4
C00Y C00X C010 119.15(19)
C010 C00X H00X 120.4
C00M C00Y H00Y 120.5
C00X C00Y C00M 118.9(2)
C00X C00Y H00Y 120.5
O00B C00Z N00G 119.0(2)
O00B C00Z N00H 125.3(2)
N00H C00Z N00G 115.7(2)
C00S C010 H010 121.0
C00X C010 C00S 118.1(2)
C00X C010 H010 121.0
C00W C011 H01K 109.5
C00W C011 H01L 109.5
C00W C011 H01M 109.5
H01K C011 H01L 109.5
H01K C011 H01M 109.5
H01L C011 H01M 109.5
N00A C012 H01A 109.8
N00A C012 H01B 109.8
N00A C012 C015 109.5(2)
H01A C012 H01B 108.2
C015 C012 H01A 109.8
C015 C012 H01B 109.8
C00L C013 H013 120.7
C00V C013 C00L 118.6(2)
C00V C013 H013 120.7
N00H C014 H01C 108.9
N00H C014 H01D 108.9
N00H C014 C016 113.5(3)
H01C C014 H01D 107.7
C016 C014 H01C 108.9
C016 C014 H01D 108.9
C012 C015 H01E 109.5
C012 C015 H01F 109.5
C012 C015 H01G 109.5
H01E C015 H01F 109.5
H01E C015 H01G 109.5
H01F C015 H01G 109.5
C014 C016 H01H 109.5
C014 C016 H01I 109.5
C014 C016 H01J 109.5
H01H C016 H01I 109.5
H01H C016 H01J 109.5
H01I C016 H01J 109.5
N00I C017 H01N 109.3
N00I C017 H01O 109.3
H01N C017 H01O 108.0
C018 C017 N00I 111.6(3)
C018 C017 H01N 109.3
C018 C017 H01O 109.3
C017 C018 H01P 109.5
C017 C018 H01Q 109.5
C017 C018 H01R 109.5
H01P C018 H01Q 109.5
H01P C018 H01R 109.5
H01Q C018 H01R 109.5

loop_
_geom_bond_atom_site_label_1
_geom_bond_atom_site_label_2
_geom_bond_distance
O001 C00K 1.223(2)
O002 C00Q 1.223(3)
O003 C00N 1.217(3)
O004 C00R 1.228(2)
O005 C00U 1.221(3)
O006 C00P 1.225(3)
N007 C00M 1.338(3)
N007 C00S 1.330(3)
N008 C00J 1.335(2)
N008 C00L 1.335(3)
O009 C00T 1.208(3)
N00A H00A 0.8600
N00A C00K 1.332(3)
N00A C012 1.440(3)
O00B C00Z 1.210(3)
N00C H00C 0.8600
N00C C00P 1.359(3)
N00C C00Q 1.400(3)
N00D H00D 0.8600
N00D C00K 1.404(3)
N00D C00R 1.352(3)
N00E H00E 0.8600
N00E C00N 1.413(2)
N00E C00T 1.351(3)
N00F H00F 0.8600
N00F C00N 1.326(3)
N00F C00W 1.449(3)
N00G H00G 0.8600
N00G C00U 1.356(3)
N00G C00Z 1.407(3)
N00H H00H 0.8600
N00H C00Z 1.339(3)
N00H C014 1.449(3)
N00I H00I 0.8600
N00I C00Q 1.334(3)
N00I C017 1.459(4)
C00J C00O 1.386(3)
C00J C00R 1.503(3)
C00L C00U 1.500(3)
C00L C013 1.390(3)
C00M C00P 1.498(3)
C00M C00Y 1.384(3)
C00O H00O 0.9300
C00O C00V 1.380(4)
C00S C00T 1.510(3)
C00S C010 1.392(3)
C00V H00V 0.9300
C00V C013 1.378(3)
C00W H00B 0.9700
C00W H00J 0.9700
C00W C011 1.502(4)
C00X H00X 0.9300
C00X C00Y 1.372(4)
C00X C010 1.380(4)
C00Y H00Y 0.9300
C010 H010 0.9300
C011 H01K 0.9600
C011 H01L 0.9600
C011 H01M 0.9600
C012 H01A 0.9700
C012 H01B 0.9700
C012 C015 1.504(3)
C013 H013 0.9300
C014 H01C 0.9700
C014 H01D 0.9700
C014 C016 1.483(5)
C015 H01E 0.9600
C015 H01F 0.9600
C015 H01G 0.9600
C016 H01H 0.9600
C016 H01I 0.9600
C016 H01J 0.9600
C017 H01N 0.9700
C017 H01O 0.9700
C017 C018 1.453(5)
C018 H01P 0.9600
C018 H01Q 0.9600
C018 H01R 0.9600

loop_
_geom_torsion_atom_site_label_1
_geom_torsion_atom_site_label_2
_geom_torsion_atom_site_label_3
_geom_torsion_atom_site_label_4
_geom_torsion
N007 C00M C00P O006 -179.59(19)
N007 C00M C00P N00C 0.9(3)
N007 C00M C00Y C00X 0.9(3)
N007 C00S C00T O009 170.5(2)
N007 C00S C00T N00E -10.0(3)
N007 C00S C010 C00X 1.3(3)
N008 C00J C00O C00V -1.0(4)
N008 C00J C00R O004 175.5(2)
N008 C00J C00R N00D -5.0(3)
N008 C00L C00U O005 178.5(2)
N008 C00L C00U N00G -0.9(3)
N008 C00L C013 C00V -0.1(4)
C00J N008 C00L C00U -178.72(18)
C00J N008 C00L C013 -0.3(3)
C00J C00O C00V C013 0.5(4)
C00K N00A C012 C015 -169.3(2)
C00K N00D C00R O004 -0.9(4)
C00K N00D C00R C00J 179.6(2)
C00L N008 C00J C00O 0.9(3)
C00L N008 C00J C00R -177.81(18)
C00M N007 C00S C00T 178.43(18)
C00M N007 C00S C010 0.0(3)
C00N N00E C00T O009 1.1(4)
C00N N00E C00T C00S -178.4(2)
C00N N00F C00W C011 -83.0(3)
C00O C00J C00R O004 -3.3(3)
C00O C00J C00R N00D 176.2(2)
C00O C00V C013 C00L 0.0(4)
C00P N00C C00Q O002 171.2(2)
C00P N00C C00Q N00I -9.0(4)
C00P C00M C00Y C00X -179.6(2)
C00Q N00C C00P O006 4.1(4)
C00Q N00C C00P C00M -176.5(2)
C00Q N00I C017 C018 -149.8(4)
C00R N00D C00K O001 173.3(2)
C00R N00D C00K N00A -7.4(4)
C00R C00J C00O C00V 177.7(2)
C00S N007 C00M C00P 179.30(17)
C00S N007 C00M C00Y -1.2(3)
C00T N00E C00N O003 -176.5(2)
C00T N00E C00N N00F 3.2(4)
C00T C00S C010 C00X -177.0(2)
C00U N00G C00Z O00B 179.9(3)
C00U N00G C00Z N00H -1.0(4)
C00U C00L C013 C00V 178.2(2)
C00W N00F C00N O003 -4.9(4)
C00W N00F C00N N00E 175.4(2)
C00Y C00M C00P O006 0.9(3)
C00Y C00M C00P N00C -178.60(19)
C00Y C00X C010 C00S -1.6(3)
C00Z N00G C00U O005 -5.2(4)
C00Z N00G C00U C00L 174.2(2)
C00Z N00H C014 C016 99.0(3)
C010 C00S C00T O009 -11.1(4)
C010 C00S C00T N00E 168.5(2)
C010 C00X C00Y C00M 0.5(3)
C012 N00A C00K O001 -4.9(4)
C012 N00A C00K N00D 175.8(2)
C013 C00L C00U O005 0.1(3)
C013 C00L C00U N00G -179.4(2)
C014 N00H C00Z O00B 4.2(4)
C014 N00H C00Z N00G -174.8(2)
C017 N00I C00Q O002 -1.0(5)
C017 N00I C00Q N00C 179.2(3)
